data_7042492
loop_
_publ_author_name
'Yang, Jin'

_publ_section_title
;
 Synthesis of (NHC)Pd(salicylaldimine)Cl complexes through
 template-directed ortho-aromatic metaloxylation of NHC-palladacycles
 derived from arylimines.
;
_journal_issue 15
_journal_name_full 'Dalton transactions (Cambridge, England : 2003)'
_journal_page_first 5003
_journal_page_last 5007
_journal_paper_doi 10.1039/c7dt00007c
_journal_volume 46
_journal_year 2017
_chemical_formula_moiety 'C43 H52 Cl N3 Pd'
_chemical_formula_sum 'C43 H52 Cl N3 Pd'
_chemical_formula_weight 752.73
_chemical_name_systematic
; 
 ? 
;
_space_group_IT_number 148
_symmetry_cell_setting trigonal
_symmetry_space_group_name_Hall '-R 3'
_symmetry_space_group_name_H-M 'R -3 :H'
_atom_sites_solution_hydrogens geom
_atom_sites_solution_primary direct
_atom_sites_solution_secondary difmap
_audit_creation_method SHELXL-97
_audit_update_record
;
2016-12-30 deposited with the CCDC.
2017-03-15 downloaded from the CCDC.
;
_cell_angle_alpha 90.00
_cell_angle_beta 90.00
_cell_angle_gamma 120.00
_cell_formula_units_Z 18
_cell_length_a 43.759(13)
_cell_length_b 43.759(13)
_cell_length_c 10.790(3)
_cell_measurement_reflns_used 9955
_cell_measurement_temperature 296(2)
_cell_measurement_theta_max 27.3128
_cell_measurement_theta_min 2.3632
_cell_volume 17893(9)
_computing_cell_refinement 'Bruker SMART'
_computing_data_collection 'Bruker SMART APEX II'
_computing_data_reduction 'Bruker SAINT'
_computing_molecular_graphics 'Bruker SHELXTL'
_computing_publication_material 'Bruker SHELXTL'
_computing_structure_refinement 'SHELXL-97 (Sheldrick, 2008)'
_computing_structure_solution 'SHELXS-97 (Sheldrick, 2008)'
_diffrn_ambient_temperature 296(2)
_diffrn_measured_fraction_theta_full 0.996
_diffrn_measured_fraction_theta_max 0.996
_diffrn_measurement_device_type 'Bruker APEX II area detector'
_diffrn_measurement_method '\w scans'
_diffrn_radiation_monochromator graphite
_diffrn_radiation_source 'fine-focus sealed tube'
_diffrn_radiation_type MoK\a
_diffrn_radiation_wavelength 0.71073
_diffrn_reflns_av_R_equivalents 0.0347
_diffrn_reflns_av_unetI/netI 0.0282
_diffrn_reflns_limit_h_max 52
_diffrn_reflns_limit_h_min -50
_diffrn_reflns_limit_k_max 52
_diffrn_reflns_limit_k_min -48
_diffrn_reflns_limit_l_max 12
_diffrn_reflns_limit_l_min -12
_diffrn_reflns_number 30254
_diffrn_reflns_theta_full 25.00
_diffrn_reflns_theta_max 25.00
_diffrn_reflns_theta_min 1.96
_exptl_absorpt_coefficient_mu 0.566
_exptl_absorpt_correction_T_max 0.8856
_exptl_absorpt_correction_T_min 0.8715
_exptl_absorpt_correction_type multi-scan
_exptl_absorpt_process_details SADABS
_exptl_crystal_colour yellow
_exptl_crystal_density_diffrn 1.257
_exptl_crystal_density_method 'not measured'
_exptl_crystal_description bolck
_exptl_crystal_F_000 7092
_exptl_crystal_size_max 0.25
_exptl_crystal_size_mid 0.25
_exptl_crystal_size_min 0.22
_refine_diff_density_max 0.581
_refine_diff_density_min -0.285
_refine_diff_density_rms 0.060
_refine_ls_extinction_method none
_refine_ls_goodness_of_fit_ref 1.084
_refine_ls_hydrogen_treatment constr
_refine_ls_matrix_type full
_refine_ls_number_parameters 444
_refine_ls_number_reflns 6988
_refine_ls_number_restraints 0
_refine_ls_restrained_S_all 1.084
_refine_ls_R_factor_all 0.0442
_refine_ls_R_factor_gt 0.0316
_refine_ls_shift/su_max 0.003
_refine_ls_shift/su_mean 0.000
_refine_ls_structure_factor_coef Fsqd
_refine_ls_weighting_details 'calc w=1/[\s^2^(Fo^2^)+(0.0513P)^2^+21.5284P] where P=(Fo^2^+2Fc^2^)/3'
_refine_ls_weighting_scheme calc
_refine_ls_wR_factor_gt 0.0881
_refine_ls_wR_factor_ref 0.0988
_reflns_number_gt 5689
_reflns_number_total 6988
_reflns_threshold_expression >2sigma(I)
_cod_data_source_file c7dt00007c2.cif
_cod_data_source_block 1c
_cod_depositor_comments
;
The following automatic conversions were performed:

'_symmetry_cell_setting' value 'Trigonal' changed to 'trigonal'
according to
/home/data/users/saulius/crontab/automatic-downloads/rss-feeds/RSC/lib/dictionaries/cif_core.dic
dictionary named 'cif_core.dic' version 2.4.2 from 2011-04-26.

'_exptl_absorpt_correction_type' value 'Multi-scan' changed to
'multi-scan' according to
/home/data/users/saulius/crontab/automatic-downloads/rss-feeds/RSC/lib/dictionaries/cif_core.dic
dictionary named 'cif_core.dic' version 2.4.2 from 2011-04-26.

Automatic conversion script
Id: cif_fix_values 4973 2017-02-22 13:04:09Z antanas 

 Adding full bibliography for 7042488--7042495.cif.
;
_cod_original_sg_symbol_H-M R-3
_cod_database_code 7042492

loop_
_symmetry_equiv_pos_as_xyz
'x, y, z'
'-y, x-y, z'
'-x+y, -x, z'
'x+2/3, y+1/3, z+1/3'
'-y+2/3, x-y+1/3, z+1/3'
'-x+y+2/3, -x+1/3, z+1/3'
'x+1/3, y+2/3, z+2/3'
'-y+1/3, x-y+2/3, z+2/3'
'-x+y+1/3, -x+2/3, z+2/3'
'-x, -y, -z'
'y, -x+y, -z'
'x-y, x, -z'
'-x+2/3, -y+1/3, -z+1/3'
'y+2/3, -x+y+1/3, -z+1/3'
'x-y+2/3, x+1/3, -z+1/3'
'-x+1/3, -y+2/3, -z+2/3'
'y+1/3, -x+y+2/3, -z+2/3'
'x-y+1/3, x+2/3, -z+2/3'

loop_
_atom_site_label
_atom_site_type_symbol
_atom_site_fract_x
_atom_site_fract_y
_atom_site_fract_z
_atom_site_U_iso_or_equiv
_atom_site_adp_type
_atom_site_occupancy
_atom_site_symmetry_multiplicity
_atom_site_calc_flag
_atom_site_refinement_flags
Pd1 Pd 0.879921(5) 0.118438(5) 0.303827(19) 0.03958(9) Uani 1 1 d .
N1 N 0.87232(5) 0.05341(5) 0.42221(19) 0.0368(5) Uani 1 1 d .
N2 N 0.82118(5) 0.04748(5) 0.3980(2) 0.0372(5) Uani 1 1 d .
N3 N 0.90416(6) 0.16743(6) 0.2152(2) 0.0440(5) Uani 1 1 d .
Cl1 Cl 0.90684(3) 0.14355(2) 0.49532(8) 0.0683(2) Uani 1 1 d .
C1 C 0.85597(7) 0.07026(7) 0.3764(2) 0.0361(6) Uani 1 1 d .
C2 C 0.84815(7) 0.02102(7) 0.4706(3) 0.0436(6) Uani 1 1 d .
H2 H 0.8532 0.0047 0.5064 0.052 Uiso 1 1 calc R
C3 C 0.81663(7) 0.01749(7) 0.4565(3) 0.0431(6) Uani 1 1 d .
H3 H 0.7953 -0.0017 0.4815 0.052 Uiso 1 1 calc R
C4 C 0.90949(7) 0.06460(7) 0.4290(3) 0.0388(6) Uani 1 1 d .
C5 C 0.92713(7) 0.06393(7) 0.3225(3) 0.0454(6) Uani 1 1 d .
C6 C 0.96075(8) 0.06883(9) 0.3381(3) 0.0557(8) Uani 1 1 d .
H6 H 0.9731 0.0683 0.2688 0.067 Uiso 1 1 calc R
C7 C 0.97614(8) 0.07439(8) 0.4512(3) 0.0562(8) Uani 1 1 d .
H7 H 0.9984 0.0768 0.4592 0.067 Uiso 1 1 calc R
C8 C 0.95878(7) 0.07637(8) 0.5534(3) 0.0505(7) Uani 1 1 d .
H8 H 0.9698 0.0809 0.6302 0.061 Uiso 1 1 calc R
C9 C 0.92518(7) 0.07175(7) 0.5456(3) 0.0421(6) Uani 1 1 d .
C10 C 0.91174(8) 0.05848(9) 0.1940(3) 0.0545(8) Uani 1 1 d .
H10 H 0.8892 0.0580 0.2005 0.065 Uiso 1 1 calc R
C11 C 0.90441(18) 0.02345(12) 0.1389(4) 0.130(2) Uani 1 1 d .
H11A H 0.8918 0.0194 0.0623 0.195 Uiso 1 1 calc R
H11B H 0.8904 0.0047 0.1959 0.195 Uiso 1 1 calc R
H11C H 0.9263 0.0241 0.1240 0.195 Uiso 1 1 calc R
C12 C 0.93478(12) 0.08777(11) 0.1077(4) 0.0902(13) Uani 1 1 d .
H12A H 0.9416 0.1100 0.1465 0.135 Uiso 1 1 calc R
H12B H 0.9221 0.0857 0.0328 0.135 Uiso 1 1 calc R
H12C H 0.9555 0.0864 0.0885 0.135 Uiso 1 1 calc R
C13 C 0.90787(8) 0.07508(8) 0.6621(3) 0.0496(7) Uani 1 1 d .
H13 H 0.8869 0.0761 0.6372 0.059 Uiso 1 1 calc R
C14 C 0.89575(11) 0.04297(10) 0.7473(3) 0.0716(10) Uani 1 1 d .
H14A H 0.8798 0.0219 0.7030 0.107 Uiso 1 1 calc R
H14B H 0.8840 0.0455 0.8184 0.107 Uiso 1 1 calc R
H14C H 0.9159 0.0414 0.7738 0.107 Uiso 1 1 calc R
C15 C 0.93210(9) 0.10884(10) 0.7318(3) 0.0668(9) Uani 1 1 d .
H15A H 0.9509 0.1068 0.7695 0.100 Uiso 1 1 calc R
H15B H 0.9189 0.1127 0.7949 0.100 Uiso 1 1 calc R
H15C H 0.9418 0.1284 0.6752 0.100 Uiso 1 1 calc R
C16 C 0.79147(7) 0.05184(7) 0.3650(3) 0.0413(6) Uani 1 1 d .
C17 C 0.76664(7) 0.02791(8) 0.2808(3) 0.0484(7) Uani 1 1 d .
C18 C 0.73847(8) 0.03289(10) 0.2508(3) 0.0624(9) Uani 1 1 d .
H18 H 0.7216 0.0177 0.1947 0.075 Uiso 1 1 calc R
C19 C 0.73509(9) 0.05962(11) 0.3017(3) 0.0690(10) Uani 1 1 d .
H19 H 0.7167 0.0631 0.2770 0.083 Uiso 1 1 calc R
C20 C 0.75841(9) 0.08100(10) 0.3880(3) 0.0615(9) Uani 1 1 d .
H20 H 0.7550 0.0983 0.4246 0.074 Uiso 1 1 calc R
C21 C 0.78726(8) 0.07793(8) 0.4239(3) 0.0482(7) Uani 1 1 d .
C22 C 0.76690(8) -0.00416(9) 0.2287(3) 0.0607(8) Uani 1 1 d .
H22 H 0.7904 -0.0012 0.2421 0.073 Uiso 1 1 calc R
C23 C 0.75903(11) -0.00871(12) 0.0903(4) 0.0909(13) Uani 1 1 d .
H23A H 0.7344 -0.0170 0.0770 0.136 Uiso 1 1 calc R
H23B H 0.7649 -0.0255 0.0574 0.136 Uiso 1 1 calc R
H23C H 0.7728 0.0136 0.0493 0.136 Uiso 1 1 calc R
C24 C 0.73971(10) -0.03776(10) 0.2968(4) 0.0815(11) Uani 1 1 d .
H24A H 0.7452 -0.0355 0.3837 0.122 Uiso 1 1 calc R
H24B H 0.7405 -0.0578 0.2641 0.122 Uiso 1 1 calc R
H24C H 0.7165 -0.0410 0.2851 0.122 Uiso 1 1 calc R
C25 C 0.81010(9) 0.10085(8) 0.5271(3) 0.0579(8) Uani 1 1 d .
H25 H 0.8301 0.0968 0.5356 0.069 Uiso 1 1 calc R
C26 C 0.82468(15) 0.13978(11) 0.5005(5) 0.1069(16) Uani 1 1 d .
H26A H 0.8365 0.1456 0.4218 0.160 Uiso 1 1 calc R
H26B H 0.8411 0.1536 0.5643 0.160 Uiso 1 1 calc R
H26C H 0.8057 0.1448 0.4985 0.160 Uiso 1 1 calc R
C27 C 0.78997(11) 0.09069(13) 0.6489(3) 0.0870(12) Uani 1 1 d .
H27A H 0.7689 0.0922 0.6405 0.130 Uiso 1 1 calc R
H27B H 0.8045 0.1065 0.7131 0.130 Uiso 1 1 calc R
H27C H 0.7837 0.0670 0.6702 0.130 Uiso 1 1 calc R
C28 C 0.86289(7) 0.10223(8) 0.1324(3) 0.0442(6) Uani 1 1 d .
C29 C 0.84281(8) 0.06904(9) 0.0823(3) 0.0549(8) Uani 1 1 d .
H29 H 0.8326 0.0495 0.1346 0.066 Uiso 1 1 calc R
C30 C 0.83745(9) 0.06413(10) -0.0444(3) 0.0665(9) Uani 1 1 d .
H30 H 0.8241 0.0413 -0.0752 0.080 Uiso 1 1 calc R
C31 C 0.85109(10) 0.09163(12) -0.1246(3) 0.0703(10) Uani 1 1 d .
H31 H 0.8470 0.0877 -0.2092 0.084 Uiso 1 1 calc R
C32 C 0.87101(9) 0.12525(10) -0.0800(3) 0.0618(9) Uani 1 1 d .
H32 H 0.8805 0.1444 -0.1341 0.074 Uiso 1 1 calc R
C33 C 0.87689(8) 0.13055(8) 0.0467(3) 0.0485(7) Uani 1 1 d .
C34 C 0.89834(8) 0.16489(8) 0.0993(3) 0.0496(7) Uani 1 1 d .
H34 H 0.9078 0.1849 0.0496 0.059 Uiso 1 1 calc R
C35 C 0.92568(7) 0.20152(7) 0.2680(3) 0.0457(7) Uani 1 1 d .
C36 C 0.91118(9) 0.22224(8) 0.2997(3) 0.0572(8) Uani 1 1 d .
C37 C 0.93326(12) 0.25473(9) 0.3544(3) 0.0732(10) Uani 1 1 d .
H37 H 0.9240 0.2689 0.3775 0.088 Uiso 1 1 calc R
C38 C 0.96827(12) 0.26651(9) 0.3755(4) 0.0765(11) Uani 1 1 d .
C39 C 0.98165(10) 0.24544(9) 0.3403(4) 0.0726(11) Uani 1 1 d .
H39 H 1.0055 0.2535 0.3527 0.087 Uiso 1 1 calc R
C40 C 0.96112(8) 0.21275(8) 0.2875(3) 0.0530(7) Uani 1 1 d .
C41 C 0.87330(10) 0.21099(11) 0.2729(4) 0.0805(11) Uani 1 1 d .
H41A H 0.8720 0.2226 0.1992 0.121 Uiso 1 1 calc R
H41B H 0.8636 0.2173 0.3414 0.121 Uiso 1 1 calc R
H41C H 0.8601 0.1859 0.2609 0.121 Uiso 1 1 calc R
C42 C 0.97601(9) 0.18961(10) 0.2531(3) 0.0678(9) Uani 1 1 d .
H42A H 0.9642 0.1681 0.2997 0.102 Uiso 1 1 calc R
H42B H 1.0008 0.2016 0.2715 0.102 Uiso 1 1 calc R
H42C H 0.9725 0.1843 0.1662 0.102 Uiso 1 1 calc R
C43 C 0.99169(16) 0.30246(12) 0.4341(5) 0.128(2) Uani 1 1 d .
H43A H 0.9842 0.3023 0.5178 0.193 Uiso 1 1 calc R
H43B H 0.9899 0.3202 0.3875 0.193 Uiso 1 1 calc R
H43C H 1.0157 0.3076 0.4339 0.193 Uiso 1 1 calc R

loop_
_atom_site_aniso_label
_atom_site_aniso_U_11
_atom_site_aniso_U_22
_atom_site_aniso_U_33
_atom_site_aniso_U_23
_atom_site_aniso_U_13
_atom_site_aniso_U_12
Pd1 0.03628(13) 0.03407(13) 0.04421(14) 0.00109(8) -0.00410(8) 0.01445(10)
N1 0.0310(11) 0.0355(12) 0.0426(12) 0.0019(9) 0.0002(9) 0.0156(10)
N2 0.0304(11) 0.0358(12) 0.0446(12) -0.0013(9) -0.0005(9) 0.0160(10)
N3 0.0360(12) 0.0406(13) 0.0555(15) 0.0088(11) 0.0001(10) 0.0193(11)
Cl1 0.0835(6) 0.0450(4) 0.0556(5) -0.0036(3) -0.0194(4) 0.0165(4)
C1 0.0357(14) 0.0355(14) 0.0371(13) -0.0034(11) -0.0011(11) 0.0179(12)
C2 0.0383(15) 0.0399(15) 0.0519(16) 0.0089(12) 0.0034(12) 0.0192(13)
C3 0.0346(14) 0.0366(15) 0.0531(17) 0.0054(12) 0.0039(12) 0.0140(12)
C4 0.0317(13) 0.0345(14) 0.0486(15) 0.0021(11) 0.0019(11) 0.0152(11)
C5 0.0384(15) 0.0434(16) 0.0495(16) 0.0009(12) 0.0048(12) 0.0167(13)
C6 0.0414(17) 0.060(2) 0.063(2) 0.0006(15) 0.0113(15) 0.0235(15)
C7 0.0320(15) 0.0572(19) 0.078(2) -0.0040(16) 0.0001(15) 0.0212(14)
C8 0.0386(15) 0.0513(18) 0.0584(18) -0.0068(14) -0.0105(13) 0.0201(14)
C9 0.0368(14) 0.0389(15) 0.0497(16) -0.0027(12) -0.0026(12) 0.0183(12)
C10 0.0508(18) 0.067(2) 0.0446(17) 0.0015(14) 0.0054(13) 0.0289(16)
C11 0.207(6) 0.072(3) 0.078(3) -0.017(2) -0.052(4) 0.046(4)
C12 0.094(3) 0.088(3) 0.069(2) 0.021(2) 0.008(2) 0.030(3)
C13 0.0479(17) 0.0605(19) 0.0448(16) -0.0028(14) -0.0019(13) 0.0305(15)
C14 0.091(3) 0.082(3) 0.054(2) 0.0107(18) 0.0099(18) 0.052(2)
C15 0.070(2) 0.081(2) 0.059(2) -0.0203(18) -0.0129(17) 0.045(2)
C16 0.0330(14) 0.0443(15) 0.0483(16) 0.0033(12) 0.0011(11) 0.0207(12)
C17 0.0331(15) 0.0567(18) 0.0499(17) 0.0016(14) -0.0016(12) 0.0182(13)
C18 0.0402(17) 0.083(2) 0.059(2) 0.0042(17) -0.0056(14) 0.0267(17)
C19 0.054(2) 0.099(3) 0.073(2) 0.019(2) 0.0041(18) 0.053(2)
C20 0.064(2) 0.070(2) 0.070(2) 0.0081(18) 0.0073(17) 0.0478(19)
C21 0.0479(17) 0.0510(17) 0.0523(17) 0.0058(13) 0.0062(13) 0.0298(15)
C22 0.0419(17) 0.060(2) 0.070(2) -0.0165(16) -0.0084(15) 0.0178(15)
C23 0.068(2) 0.099(3) 0.077(3) -0.036(2) -0.014(2) 0.020(2)
C24 0.062(2) 0.055(2) 0.107(3) -0.009(2) -0.012(2) 0.0134(18)
C25 0.061(2) 0.0543(19) 0.066(2) -0.0099(15) -0.0011(16) 0.0347(17)
C26 0.146(4) 0.057(2) 0.117(4) -0.014(2) -0.002(3) 0.051(3)
C27 0.088(3) 0.114(3) 0.063(2) -0.011(2) -0.005(2) 0.053(3)
C28 0.0379(15) 0.0534(17) 0.0470(16) -0.0008(13) -0.0024(12) 0.0271(14)
C29 0.0501(18) 0.0549(19) 0.0546(18) -0.0091(14) -0.0073(14) 0.0223(15)
C30 0.059(2) 0.076(2) 0.060(2) -0.0193(19) -0.0084(17) 0.0298(19)
C31 0.070(2) 0.107(3) 0.0479(19) -0.016(2) -0.0097(17) 0.055(2)
C32 0.068(2) 0.082(3) 0.0497(18) 0.0066(17) 0.0014(15) 0.049(2)
C33 0.0461(17) 0.0594(18) 0.0495(17) 0.0029(14) -0.0002(13) 0.0336(15)
C34 0.0469(17) 0.0536(18) 0.0542(18) 0.0136(14) 0.0069(14) 0.0296(15)
C35 0.0401(15) 0.0360(15) 0.0543(17) 0.0117(12) 0.0015(13) 0.0141(13)
C36 0.060(2) 0.0506(18) 0.065(2) 0.0116(15) 0.0033(16) 0.0311(16)
C37 0.106(3) 0.051(2) 0.071(2) 0.0027(17) -0.006(2) 0.046(2)
C38 0.094(3) 0.0421(19) 0.075(2) 0.0050(17) -0.025(2) 0.020(2)
C39 0.055(2) 0.053(2) 0.083(3) 0.0174(18) -0.0174(18) 0.0073(17)
C40 0.0432(17) 0.0507(18) 0.0575(18) 0.0124(14) -0.0019(14) 0.0177(15)
C41 0.065(2) 0.076(3) 0.116(3) 0.013(2) 0.011(2) 0.046(2)
C42 0.0467(18) 0.085(3) 0.075(2) 0.0107(19) 0.0020(16) 0.0359(19)
C43 0.161(5) 0.062(3) 0.122(4) -0.021(3) -0.060(4) 0.025(3)

loop_
_atom_type_symbol
_atom_type_description
_atom_type_scat_dispersion_real
_atom_type_scat_dispersion_imag
_atom_type_scat_source
C C 0.0033 0.0016 'International Tables Vol C Tables 4.2.6.8 and 6.1.1.4'
H H 0.0000 0.0000 'International Tables Vol C Tables 4.2.6.8 and 6.1.1.4'
N N 0.0061 0.0033 'International Tables Vol C Tables 4.2.6.8 and 6.1.1.4'
Cl Cl 0.1484 0.1585 'International Tables Vol C Tables 4.2.6.8 and 6.1.1.4'
Pd Pd -0.9988 1.0072 'International Tables Vol C Tables 4.2.6.8 and 6.1.1.4'

loop_
_geom_angle_atom_site_label_1
_geom_angle_atom_site_label_2
_geom_angle_atom_site_label_3
_geom_angle
C1 Pd1 C28 94.78(11)
C1 Pd1 N3 175.95(10)
C28 Pd1 N3 81.22(11)
C1 Pd1 Cl1 91.42(8)
C28 Pd1 Cl1 172.57(9)
N3 Pd1 Cl1 92.52(7)
C1 N1 C2 110.9(2)
C1 N1 C4 130.2(2)
C2 N1 C4 118.9(2)
C1 N2 C3 110.7(2)
C1 N2 C16 127.6(2)
C3 N2 C16 121.7(2)
C34 N3 C35 118.9(2)
C34 N3 Pd1 112.6(2)
C35 N3 Pd1 128.44(19)
N1 C1 N2 103.9(2)
N1 C1 Pd1 125.50(18)
N2 C1 Pd1 130.49(19)
C3 C2 N1 107.3(2)
C2 C3 N2 107.3(2)
C9 C4 C5 122.3(2)
C9 C4 N1 117.8(2)
C5 C4 N1 119.5(2)
C6 C5 C4 116.9(3)
C6 C5 C10 119.4(3)
C4 C5 C10 123.7(3)
C7 C6 C5 122.0(3)
C6 C7 C8 119.7(3)
C7 C8 C9 121.8(3)
C8 C9 C4 117.1(3)
C8 C9 C13 118.9(3)
C4 C9 C13 124.0(2)
C12 C10 C5 112.4(3)
C12 C10 C11 109.5(3)
C5 C10 C11 111.8(3)
C9 C13 C15 111.5(3)
C9 C13 C14 111.7(3)
C15 C13 C14 110.3(3)
C21 C16 C17 122.4(3)
C21 C16 N2 119.3(2)
C17 C16 N2 118.2(2)
C18 C17 C16 116.7(3)
C18 C17 C22 118.4(3)
C16 C17 C22 124.7(3)
C19 C18 C17 121.6(3)
C20 C19 C18 120.2(3)
C19 C20 C21 122.2(3)
C20 C21 C16 116.7(3)
C20 C21 C25 118.5(3)
C16 C21 C25 124.7(3)
C17 C22 C23 112.2(3)
C17 C22 C24 110.3(3)
C23 C22 C24 109.1(3)
C21 C25 C26 112.1(3)
C21 C25 C27 110.6(3)
C26 C25 C27 110.4(3)
C29 C28 C33 115.8(3)
C29 C28 Pd1 132.0(2)
C33 C28 Pd1 112.0(2)
C28 C29 C30 121.3(3)
C31 C30 C29 121.8(3)
C30 C31 C32 119.4(3)
C31 C32 C33 119.4(3)
C32 C33 C28 122.2(3)
C32 C33 C34 122.3(3)
C28 C33 C34 115.4(3)
N3 C34 C33 118.7(3)
C36 C35 C40 121.8(3)
C36 C35 N3 120.3(3)
C40 C35 N3 117.9(3)
C35 C36 C37 117.6(3)
C35 C36 C41 122.0(3)
C37 C36 C41 120.4(3)
C38 C37 C36 122.1(4)
C37 C38 C39 118.4(3)
C37 C38 C43 120.5(4)
C39 C38 C43 121.1(4)
C38 C39 C40 122.5(4)
C39 C40 C35 117.6(3)
C39 C40 C42 121.8(3)
C35 C40 C42 120.6(3)

loop_
_geom_bond_atom_site_label_1
_geom_bond_atom_site_label_2
_geom_bond_distance
Pd1 C1 1.986(3)
Pd1 C28 1.988(3)
Pd1 N3 2.089(2)
Pd1 Cl1 2.3600(10)
N1 C1 1.352(3)
N1 C2 1.379(3)
N1 C4 1.447(3)
N2 C1 1.359(3)
N2 C3 1.378(3)
N2 C16 1.450(3)
N3 C34 1.270(4)
N3 C35 1.426(4)
C2 C3 1.318(4)
C4 C9 1.392(4)
C4 C5 1.393(4)
C5 C6 1.387(4)
C5 C10 1.507(4)
C6 C7 1.356(5)
C7 C8 1.366(4)
C8 C9 1.383(4)
C9 C13 1.511(4)
C10 C12 1.494(5)
C10 C11 1.521(6)
C13 C15 1.519(4)
C13 C14 1.535(5)
C16 C21 1.397(4)
C16 C17 1.402(4)
C17 C18 1.393(4)
C17 C22 1.517(4)
C18 C19 1.366(5)
C19 C20 1.352(5)
C20 C21 1.390(4)
C21 C25 1.497(4)
C22 C23 1.523(5)
C22 C24 1.539(5)
C25 C26 1.518(5)
C25 C27 1.520(5)
C28 C29 1.377(4)
C28 C33 1.417(4)
C29 C30 1.385(4)
C30 C31 1.355(5)
C31 C32 1.368(5)
C32 C33 1.389(4)
C33 C34 1.432(4)
C35 C36 1.385(4)
C35 C40 1.389(4)
C36 C37 1.389(5)
C36 C41 1.502(5)
C37 C38 1.369(6)
C38 C39 1.370(6)
C38 C43 1.520(5)
C39 C40 1.376(5)
C40 C42 1.499(5)
